data_2221691
loop_
_publ_author_name
'Ng, Seik Weng'

_publ_section_title
;
 Bis(2-amino-4,5-dimethylanilinium chloride)
 4,5-dimethylbenzene-1,2-diamine monohydrate
;
_journal_coeditor_code HB2941
_journal_issue 5
_journal_name_full 'Acta Crystallographica Section E'
_journal_page_first o1069
_journal_paper_doi 10.1107/S1600536809013816
_journal_volume 65
_journal_year 2009
_chemical_formula_iupac '2C8 H13 N2 +, 2Cl -, C8 H12 N2, H2 O'
_chemical_formula_moiety '2(C8 H13 N2 +), 2(Cl -), C8 H12 N2, H2 O'
_chemical_formula_sum 'C24 H40 Cl2 N6 O'
_chemical_formula_weight 499.52
_chemical_name_systematic
;
Bis(2-amino-4,5-dimethylanilinium chloride) 4,5-dimethylbenzene-1,2-diamine
monohydrate
;
_space_group_IT_number 14
_symmetry_cell_setting monoclinic
_symmetry_space_group_name_Hall '-P 2yn'
_symmetry_space_group_name_H-M 'P 1 21/n 1'
_atom_sites_solution_hydrogens geom
_atom_sites_solution_primary direct
_atom_sites_solution_secondary difmap
_audit_creation_method SHELXL-97
_cell_angle_alpha 90.00
_cell_angle_beta 91.257(2)
_cell_angle_gamma 90.00
_cell_formula_units_Z 4
_cell_length_a 11.7102(5)
_cell_length_b 6.0938(3)
_cell_length_c 35.9480(10)
_cell_measurement_reflns_used 1367
_cell_measurement_temperature 123(2)
_cell_measurement_theta_max 21.3
_cell_measurement_theta_min 2.3
_cell_volume 2564.62(18)
_computing_cell_refinement 'SAINT (Bruker, 2008)'
_computing_data_collection 'APEX2 (Bruker, 2008)'
_computing_data_reduction 'SAINT (Bruker, 2008)'
_computing_molecular_graphics 'X-SEED (Barbour, 2001)'
_computing_publication_material 'publCIF (Westrip, 2009)'
_computing_structure_refinement 'SHELXL97 (Sheldrick, 2008)'
_computing_structure_solution 'SHELXS97 (Sheldrick, 2008)'
_diffrn_ambient_temperature 123(2)
_diffrn_measured_fraction_theta_full 1.000
_diffrn_measured_fraction_theta_max 1.000
_diffrn_measurement_device_type 'Bruker SMART APEX'
_diffrn_measurement_method \w
_diffrn_radiation_monochromator graphite
_diffrn_radiation_source 'fine-focus sealed tube'
_diffrn_radiation_type MoK\a
_diffrn_radiation_wavelength 0.71073
_diffrn_reflns_av_R_equivalents 0.0868
_diffrn_reflns_av_sigmaI/netI 0.1045
_diffrn_reflns_limit_h_max 15
_diffrn_reflns_limit_h_min -15
_diffrn_reflns_limit_k_max 7
_diffrn_reflns_limit_k_min -7
_diffrn_reflns_limit_l_max 46
_diffrn_reflns_limit_l_min -46
_diffrn_reflns_number 16985
_diffrn_reflns_theta_full 27.50
_diffrn_reflns_theta_max 27.50
_diffrn_reflns_theta_min 1.13
_diffrn_standards_decay_% 0
_diffrn_standards_interval_count 0
_diffrn_standards_interval_time 0
_diffrn_standards_number 0
_exptl_absorpt_coefficient_mu 0.282
_exptl_absorpt_correction_T_max 0.994
_exptl_absorpt_correction_T_min 0.896
_exptl_absorpt_correction_type multi-scan
_exptl_absorpt_process_details '(SADABS; Sheldrick, 1996)'
_exptl_crystal_colour Colourless
_exptl_crystal_density_diffrn 1.294
_exptl_crystal_density_method 'not measured'
_exptl_crystal_description Plate
_exptl_crystal_F_000 1072
_exptl_crystal_size_max 0.40
_exptl_crystal_size_mid 0.12
_exptl_crystal_size_min 0.02
_refine_diff_density_max 0.467
_refine_diff_density_min -0.450
_refine_ls_extinction_method none
_refine_ls_goodness_of_fit_ref 1.056
_refine_ls_hydrogen_treatment mixed
_refine_ls_matrix_type full
_refine_ls_number_parameters 368
_refine_ls_number_reflns 5877
_refine_ls_number_restraints 27
_refine_ls_restrained_S_all 1.054
_refine_ls_R_factor_all 0.1152
_refine_ls_R_factor_gt 0.0611
_refine_ls_shift/su_max 0.001
_refine_ls_shift/su_mean 0.001
_refine_ls_structure_factor_coef Fsqd
_refine_ls_weighting_details 'calc w=1/[\s^2^(Fo^2^)+(0.0711P)^2^] where P=(Fo^2^+2Fc^2^)/3'
_refine_ls_weighting_scheme calc
_refine_ls_wR_factor_gt 0.1366
_refine_ls_wR_factor_ref 0.1656
_reflns_number_gt 3608
_reflns_number_total 5877
_reflns_threshold_expression I>2\s(I)
_cod_data_source_file hb2941.cif
_cod_data_source_block I
_cod_depositor_comments
;
The following automatic conversions were performed:
'_symmetry_cell_setting' value 'Monoclinic' changed to 'monoclinic'
according to '/home/saulius/struct/CIF-dictionaries/cif_core.dic'
dictionary named 'cif_core.dic' version 2.4.1 from
2010-06-29.

'_exptl_absorpt_correction_type' value 'Multi-scan' changed
to 'multi-scan' according to
'/home/saulius/struct/CIF-dictionaries/cif_core.dic' dictionary named
'cif_core.dic' version 2.4.1 from 2010-06-29.

Automatic conversion script
Id: cif_fix_enum 1527 2010-12-29 10:47:43Z saulius 

The following automatic conversions were performed:

'_symmetry_cell_setting' value 'Monoclinic' changed to 'monoclinic'
according to /home/saulius/struct/CIF-dictionaries/cif_core.dic
dictionary named 'cif_core.dic' version 2.4.1 from
2010-06-29.

'_exptl_absorpt_correction_type' value 'Multi-scan'
changed to 'multi-scan' according to
/home/saulius/struct/CIF-dictionaries/cif_core.dic dictionary named
'cif_core.dic' version 2.4.1 from 2010-06-29.

Automatic conversion script
Id: cif_fix_values 1715 2011-07-08 13:25:40Z adriana 
;
_cod_original_cell_volume 2564.7(2)
_cod_original_sg_symbol_H-M 'P 21/n'
_cod_database_code 2221691
_cod_database_fobs_code 2221691

loop_
_symmetry_equiv_pos_as_xyz
'x, y, z'
'-x+1/2, y+1/2, -z+1/2'
'-x, -y, -z'
'x-1/2, -y-1/2, z-1/2'

loop_
_atom_site_type_symbol
_atom_site_label
_atom_site_fract_x
_atom_site_fract_y
_atom_site_fract_z
_atom_site_U_iso_or_equiv
_atom_site_adp_type
_atom_site_calc_flag
_atom_site_refinement_flags
_atom_site_occupancy
_atom_site_disorder_assembly
_atom_site_disorder_group
Cl Cl1 0.34435(7) -0.08992(14) 0.23602(2) 0.0211(2) Uani d . 1 . .
Cl Cl2 0.73644(7) 0.46400(14) 0.21359(2) 0.0195(2) Uani d . 1 . .
O O1 0.4381(2) 0.3932(4) 0.25526(7) 0.0223(5) Uani d D 1 . .
H H1 0.407(3) 0.269(3) 0.2515(12) 0.056(16) Uiso d D 1 . .
H H2 0.386(3) 0.480(5) 0.2618(15) 0.09(2) Uiso d D 1 . .
N N1 0.1622(3) 0.7021(5) 0.15983(8) 0.0221(7) Uani d D 1 . .
H H11 0.134(3) 0.828(3) 0.1521(10) 0.045(13) Uiso d D 1 . .
H H12 0.206(3) 0.723(6) 0.1798(8) 0.063(16) Uiso d D 1 . .
N N2 0.2902(2) 0.3227(5) 0.17615(8) 0.0187(6) Uani d D 1 . .
H H21 0.309(3) 0.188(3) 0.1818(10) 0.044(13) Uiso d D 1 . .
H H22 0.247(4) 0.380(6) 0.1931(10) 0.077(18) Uiso d D 1 . .
N N3 0.4870(2) 0.6160(5) 0.18456(8) 0.0182(6) Uani d D 1 . .
H H31 0.439(2) 0.508(4) 0.1786(9) 0.047(13) Uiso d D 1 . .
H H32 0.454(2) 0.696(5) 0.2021(7) 0.055(15) Uiso d D 1 . .
H H33 0.5496(15) 0.557(4) 0.1946(8) 0.020(9) Uiso d D 1 . .
N N4 0.5951(3) 1.0243(5) 0.19219(8) 0.0226(7) Uani d D 1 . .
H H41 0.623(3) 1.156(3) 0.1953(9) 0.033(11) Uiso d D 1 . .
H H42 0.547(3) 0.991(5) 0.2094(7) 0.034(11) Uiso d D 1 . .
N N5 0.6403(2) 0.4368(5) 0.29539(7) 0.0192(6) Uani d D 1 . .
H H51 0.5748(14) 0.436(5) 0.2828(8) 0.039(12) Uiso d D 1 . .
H H52 0.675(2) 0.309(3) 0.2918(8) 0.017(9) Uiso d D 1 . .
H H53 0.684(2) 0.543(3) 0.2867(10) 0.049(14) Uiso d D 1 . .
N N6 0.5083(3) 0.7947(5) 0.31996(8) 0.0225(7) Uani d D 1 . .
H H61 0.549(3) 0.828(5) 0.3006(7) 0.039(12) Uiso d D 1 . .
H H62 0.480(3) 0.914(3) 0.3300(9) 0.037(12) Uiso d D 1 . .
C C1 0.1979(3) 0.5659(5) 0.13072(8) 0.0163(7) Uani d . 1 . .
C C2 0.2533(3) 0.3666(5) 0.13923(8) 0.0164(7) Uani d . 1 . .
C C3 0.2794(3) 0.2259(6) 0.11040(9) 0.0176(7) Uani d . 1 . .
H H3 0.3158 0.0903 0.1161 0.021 Uiso calc R 1 . .
C C4 0.2541(3) 0.2765(6) 0.07322(9) 0.0181(7) Uani d . 1 . .
C C5 0.2002(3) 0.4753(6) 0.06478(9) 0.0184(7) Uani d . 1 . .
C C6 0.1728(3) 0.6154(6) 0.09380(9) 0.0182(7) Uani d . 1 . .
H H6 0.1356 0.7501 0.0881 0.022 Uiso calc R 1 . .
C C7 0.2850(3) 0.1172(6) 0.04304(9) 0.0240(8) Uani d . 1 . .
H H7A 0.3161 -0.0171 0.0543 0.036 Uiso calc R 1 . .
H H7B 0.3423 0.1837 0.0271 0.036 Uiso calc R 1 . .
H H7C 0.2166 0.0814 0.0281 0.036 Uiso calc R 1 . .
C C8 0.1731(3) 0.5393(6) 0.02498(9) 0.0238(8) Uani d . 1 . .
H H8A 0.1289 0.6758 0.0246 0.036 Uiso calc R 1 . .
H H8B 0.1285 0.4225 0.0128 0.036 Uiso calc R 1 . .
H H8C 0.2444 0.5610 0.0117 0.036 Uiso calc R 1 . .
C C9 0.5147(3) 0.7433(5) 0.15144(9) 0.0165(7) Uani d . 1 . .
C C10 0.4943(3) 0.6604(6) 0.11619(9) 0.0178(7) Uani d . 1 . .
H H10 0.4577 0.5221 0.1135 0.021 Uiso calc R 1 . .
C C11 0.5260(3) 0.7745(6) 0.08461(9) 0.0189(7) Uani d . 1 . .
C C12 0.5794(3) 0.9785(6) 0.08938(9) 0.0197(7) Uani d . 1 . .
C C13 0.5985(3) 1.0614(6) 0.12482(9) 0.0207(7) Uani d . 1 . .
H H13 0.6342 1.2006 0.1275 0.025 Uiso calc R 1 . .
C C14 0.5672(3) 0.9480(6) 0.15672(9) 0.0185(7) Uani d . 1 . .
C C15 0.5057(3) 0.6771(6) 0.04653(9) 0.0214(8) Uani d . 1 . .
H H15A 0.4568 0.5473 0.0485 0.032 Uiso calc R 1 . .
H H15B 0.5789 0.6349 0.0360 0.032 Uiso calc R 1 . .
H H15C 0.4681 0.7859 0.0303 0.032 Uiso calc R 1 . .
C C16 0.6182(3) 1.1097(6) 0.05619(10) 0.0284(9) Uani d . 1 . .
H H16A 0.6576 1.2428 0.0649 0.043 Uiso calc R 1 . .
H H16B 0.5517 1.1506 0.0407 0.043 Uiso calc R 1 . .
H H16C 0.6705 1.0208 0.0415 0.043 Uiso calc R 1 . .
C C17 0.6155(3) 0.4633(6) 0.33487(8) 0.0166(7) Uani d . 1 . .
C C18 0.6513(3) 0.3053(6) 0.35998(9) 0.0164(7) Uani d . 1 . .
H H18 0.6924 0.1814 0.3514 0.020 Uiso calc R 1 . .
C C19 0.6281(3) 0.3241(6) 0.39766(9) 0.0176(7) Uani d . 1 . .
C C20 0.5686(3) 0.5114(6) 0.40946(8) 0.0169(7) Uani d . 1 . .
C C21 0.5321(3) 0.6663(6) 0.38371(9) 0.0183(7) Uani d . 1 . .
H H21A 0.4912 0.7907 0.3922 0.022 Uiso calc R 1 . .
C C22 0.5531(3) 0.6466(5) 0.34573(9) 0.0170(7) Uani d . 1 . .
C C23 0.6664(3) 0.1477(6) 0.42444(9) 0.0226(8) Uani d . 1 . .
H H23A 0.7183 0.2110 0.4433 0.034 Uiso calc R 1 . .
H H23B 0.7060 0.0321 0.4109 0.034 Uiso calc R 1 . .
H H23C 0.5997 0.0853 0.4366 0.034 Uiso calc R 1 . .
C C24 0.5461(3) 0.5479(6) 0.45022(9) 0.0231(8) Uani d . 1 . .
H H24A 0.4901 0.6661 0.4529 0.035 Uiso calc R 1 . .
H H24B 0.6175 0.5886 0.4632 0.035 Uiso calc R 1 . .
H H24C 0.5161 0.4126 0.4611 0.035 Uiso calc R 1 . .

loop_
_atom_site_aniso_label
_atom_site_aniso_U_11
_atom_site_aniso_U_22
_atom_site_aniso_U_33
_atom_site_aniso_U_12
_atom_site_aniso_U_13
_atom_site_aniso_U_23
Cl1 0.0203(4) 0.0185(4) 0.0246(4) 0.0007(3) 0.0029(3) 0.0014(3)
Cl2 0.0167(4) 0.0210(4) 0.0209(4) -0.0039(3) 0.0022(3) 0.0002(3)
O1 0.0174(12) 0.0246(14) 0.0250(13) -0.0005(12) 0.0000(10) 0.0010(11)
N1 0.0231(16) 0.0224(17) 0.0207(16) 0.0022(14) -0.0007(13) -0.0035(13)
N2 0.0186(15) 0.0185(16) 0.0189(15) -0.0029(13) -0.0023(12) 0.0046(12)
N3 0.0171(14) 0.0151(15) 0.0223(15) -0.0023(13) -0.0008(12) 0.0013(12)
N4 0.0234(16) 0.0199(17) 0.0244(16) -0.0070(13) 0.0001(13) -0.0029(13)
N5 0.0158(14) 0.0259(18) 0.0160(14) 0.0036(13) -0.0005(12) -0.0020(12)
N6 0.0245(16) 0.0235(17) 0.0196(16) 0.0050(14) 0.0012(13) 0.0049(13)
C1 0.0139(15) 0.0179(18) 0.0172(16) -0.0006(14) 0.0002(12) 0.0009(14)
C2 0.0139(16) 0.0182(18) 0.0169(16) -0.0025(13) -0.0012(12) 0.0040(13)
C3 0.0126(16) 0.0172(18) 0.0229(17) 0.0018(13) -0.0003(13) 0.0033(14)
C4 0.0165(16) 0.0181(18) 0.0197(17) -0.0043(14) 0.0017(13) -0.0037(14)
C5 0.0156(16) 0.0206(18) 0.0188(16) -0.0032(14) -0.0012(13) 0.0009(14)
C6 0.0148(16) 0.0159(18) 0.0236(17) -0.0010(14) -0.0034(13) 0.0019(14)
C7 0.0222(18) 0.024(2) 0.0257(18) 0.0004(16) 0.0005(15) -0.0042(15)
C8 0.0251(18) 0.026(2) 0.0203(17) 0.0016(16) 0.0028(14) 0.0003(15)
C9 0.0132(16) 0.0161(17) 0.0203(17) 0.0007(13) 0.0010(13) 0.0025(13)
C10 0.0101(15) 0.0176(18) 0.0257(18) 0.0018(13) 0.0007(13) -0.0021(14)
C11 0.0137(16) 0.0206(19) 0.0222(17) 0.0020(14) -0.0004(13) 0.0008(14)
C12 0.0138(16) 0.0219(19) 0.0233(17) 0.0058(14) 0.0007(13) 0.0066(14)
C13 0.0148(16) 0.0168(18) 0.0305(19) 0.0019(14) -0.0011(14) 0.0033(15)
C14 0.0120(15) 0.0168(18) 0.0267(17) 0.0019(14) -0.0008(13) -0.0025(14)
C15 0.0212(18) 0.0211(19) 0.0219(18) 0.0018(15) 0.0012(14) -0.0011(14)
C16 0.028(2) 0.028(2) 0.030(2) -0.0002(17) 0.0019(16) 0.0093(16)
C17 0.0121(15) 0.0220(18) 0.0156(15) 0.0002(14) -0.0005(12) -0.0016(14)
C18 0.0126(16) 0.0174(18) 0.0193(16) -0.0002(13) 0.0004(13) -0.0028(14)
C19 0.0133(16) 0.0175(17) 0.0219(17) -0.0045(14) -0.0023(13) 0.0019(14)
C20 0.0125(15) 0.0212(18) 0.0171(16) -0.0028(14) 0.0000(12) -0.0022(14)
C21 0.0095(15) 0.0218(19) 0.0236(17) -0.0007(14) 0.0005(13) -0.0037(14)
C22 0.0115(15) 0.0197(18) 0.0198(17) -0.0034(14) 0.0004(13) 0.0004(14)
C23 0.0237(18) 0.022(2) 0.0220(18) -0.0005(15) -0.0026(14) 0.0032(14)
C24 0.0235(18) 0.028(2) 0.0178(17) 0.0007(16) 0.0019(14) -0.0021(15)

loop_
_atom_type_symbol
_atom_type_description
_atom_type_scat_dispersion_real
_atom_type_scat_dispersion_imag
_atom_type_scat_source
C C 0.0033 0.0016 'International Tables Vol C Tables 4.2.6.8 and 6.1.1.4'
H H 0.0000 0.0000 'International Tables Vol C Tables 4.2.6.8 and 6.1.1.4'
N N 0.0061 0.0033 'International Tables Vol C Tables 4.2.6.8 and 6.1.1.4'
O O 0.0106 0.0060 'International Tables Vol C Tables 4.2.6.8 and 6.1.1.4'
Cl Cl 0.1484 0.1585 'International Tables Vol C Tables 4.2.6.8 and 6.1.1.4'

loop_
_geom_angle_atom_site_label_1
_geom_angle_atom_site_label_2
_geom_angle_atom_site_label_3
_geom_angle_site_symmetry_1
_geom_angle_site_symmetry_3
_geom_angle
_geom_angle_publ_flag
H1 O1 H2 . . 107.4(17) ?
C1 N1 H11 . . 113(3) ?
C1 N1 H12 . . 121(3) ?
H11 N1 H12 . . 110.0(17) ?
C2 N2 H21 . . 118(3) ?
C2 N2 H22 . . 114(3) ?
H21 N2 H22 . . 111.0(17) ?
C9 N3 H31 . . 110(2) ?
C9 N3 H32 . . 113(2) ?
H31 N3 H32 . . 107.1(15) ?
C9 N3 H33 . . 111(2) ?
H31 N3 H33 . . 108.4(15) ?
H32 N3 H33 . . 107.4(14) ?
C14 N4 H41 . . 120(2) ?
C14 N4 H42 . . 115(2) ?
H41 N4 H42 . . 111.9(16) ?
C17 N5 H51 . . 108(2) ?
C17 N5 H52 . . 110(2) ?
H51 N5 H52 . . 108.5(15) ?
C17 N5 H53 . . 113(2) ?
H51 N5 H53 . . 109.2(15) ?
H52 N5 H53 . . 108.2(14) ?
C22 N6 H61 . . 119(2) ?
C22 N6 H62 . . 114(2) ?
H61 N6 H62 . . 110.3(16) ?
C6 C1 N1 . . 121.6(3) ?
C6 C1 C2 . . 118.9(3) ?
N1 C1 C2 . . 119.4(3) ?
C3 C2 C1 . . 118.7(3) ?
C3 C2 N2 . . 121.2(3) ?
C1 C2 N2 . . 119.8(3) ?
C2 C3 C4 . . 122.3(3) ?
C2 C3 H3 . . 118.9 ?
C4 C3 H3 . . 118.9 ?
C3 C4 C5 . . 119.0(3) ?
C3 C4 C7 . . 119.9(3) ?
C5 C4 C7 . . 121.2(3) ?
C6 C5 C4 . . 118.7(3) ?
C6 C5 C8 . . 120.3(3) ?
C4 C5 C8 . . 120.9(3) ?
C1 C6 C5 . . 122.5(3) ?
C1 C6 H6 . . 118.8 ?
C5 C6 H6 . . 118.8 ?
C4 C7 H7A . . 109.5 ?
C4 C7 H7B . . 109.5 ?
H7A C7 H7B . . 109.5 ?
C4 C7 H7C . . 109.5 ?
H7A C7 H7C . . 109.5 ?
H7B C7 H7C . . 109.5 ?
C5 C8 H8A . . 109.5 ?
C5 C8 H8B . . 109.5 ?
H8A C8 H8B . . 109.5 ?
C5 C8 H8C . . 109.5 ?
H8A C8 H8C . . 109.5 ?
H8B C8 H8C . . 109.5 ?
C10 C9 C14 . . 121.1(3) ?
C10 C9 N3 . . 121.1(3) ?
C14 C9 N3 . . 117.8(3) ?
C9 C10 C11 . . 121.5(3) ?
C9 C10 H10 . . 119.2 ?
C11 C10 H10 . . 119.2 ?
C10 C11 C12 . . 118.1(3) ?
C10 C11 C15 . . 120.4(3) ?
C12 C11 C15 . . 121.5(3) ?
C13 C12 C11 . . 120.0(3) ?
C13 C12 C16 . . 119.2(3) ?
C11 C12 C16 . . 120.9(3) ?
C12 C13 C14 . . 122.4(3) ?
C12 C13 H13 . . 118.8 ?
C14 C13 H13 . . 118.8 ?
N4 C14 C13 . . 121.9(3) ?
N4 C14 C9 . . 121.0(3) ?
C13 C14 C9 . . 116.9(3) ?
C11 C15 H15A . . 109.5 ?
C11 C15 H15B . . 109.5 ?
H15A C15 H15B . . 109.5 ?
C11 C15 H15C . . 109.5 ?
H15A C15 H15C . . 109.5 ?
H15B C15 H15C . . 109.5 ?
C12 C16 H16A . . 109.5 ?
C12 C16 H16B . . 109.5 ?
H16A C16 H16B . . 109.5 ?
C12 C16 H16C . . 109.5 ?
H16A C16 H16C . . 109.5 ?
H16B C16 H16C . . 109.5 ?
C18 C17 C22 . . 122.0(3) ?
C18 C17 N5 . . 119.6(3) ?
C22 C17 N5 . . 118.4(3) ?
C17 C18 C19 . . 121.1(3) ?
C17 C18 H18 . . 119.5 ?
C19 C18 H18 . . 119.5 ?
C18 C19 C20 . . 117.9(3) ?
C18 C19 C23 . . 120.1(3) ?
C20 C19 C23 . . 121.9(3) ?
C21 C20 C19 . . 120.0(3) ?
C21 C20 C24 . . 119.4(3) ?
C19 C20 C24 . . 120.6(3) ?
C20 C21 C22 . . 122.5(3) ?
C20 C21 H21A . . 118.8 ?
C22 C21 H21A . . 118.8 ?
N6 C22 C17 . . 121.8(3) ?
N6 C22 C21 . . 121.6(3) ?
C17 C22 C21 . . 116.5(3) ?
C19 C23 H23A . . 109.5 ?
C19 C23 H23B . . 109.5 ?
H23A C23 H23B . . 109.5 ?
C19 C23 H23C . . 109.5 ?
H23A C23 H23C . . 109.5 ?
H23B C23 H23C . . 109.5 ?
C20 C24 H24A . . 109.5 ?
C20 C24 H24B . . 109.5 ?
H24A C24 H24B . . 109.5 ?
C20 C24 H24C . . 109.5 ?
H24A C24 H24C . . 109.5 ?
H24B C24 H24C . . 109.5 ?

loop_
_geom_bond_atom_site_label_1
_geom_bond_atom_site_label_2
_geom_bond_site_symmetry_2
_geom_bond_distance
_geom_bond_publ_flag
O1 H1 . 0.850(10) ?
O1 H2 . 0.85(4) ?
N1 C1 . 1.406(4) ?
N1 H11 . 0.880(10) ?
N1 H12 . 0.87(4) ?
N2 C2 . 1.412(4) ?
N2 H21 . 0.870(10) ?
N2 H22 . 0.87(4) ?
N3 C9 . 1.463(4) ?
N3 H31 . 0.89(3) ?
N3 H32 . 0.89(3) ?
N3 H33 . 0.890(10) ?
N4 C14 . 1.390(4) ?
N4 H41 . 0.880(10) ?
N4 H42 . 0.87(3) ?
N5 C17 . 1.464(4) ?
N5 H51 . 0.880(10) ?
N5 H52 . 0.890(10) ?
N5 H53 . 0.890(10) ?
N6 C22 . 1.388(4) ?
N6 H61 . 0.88(3) ?
N6 H62 . 0.880(10) ?
C1 C6 . 1.387(4) ?
C1 C2 . 1.407(5) ?
C2 C3 . 1.384(4) ?
C3 C4 . 1.397(4) ?
C3 H3 . 0.9500 ?
C4 C5 . 1.396(5) ?
C4 C7 . 1.505(4) ?
C5 C6 . 1.391(4) ?
C5 C8 . 1.510(4) ?
C6 H6 . 0.9500 ?
C7 H7A . 0.9800 ?
C7 H7B . 0.9800 ?
C7 H7C . 0.9800 ?
C8 H8A . 0.9800 ?
C8 H8B . 0.9800 ?
C8 H8C . 0.9800 ?
C9 C10 . 1.380(4) ?
C9 C14 . 1.401(5) ?
C10 C11 . 1.389(4) ?
C10 H10 . 0.9500 ?
C11 C12 . 1.400(5) ?
C11 C15 . 1.506(4) ?
C12 C13 . 1.384(5) ?
C12 C16 . 1.514(5) ?
C13 C14 . 1.395(5) ?
C13 H13 . 0.9500 ?
C15 H15A . 0.9800 ?
C15 H15B . 0.9800 ?
C15 H15C . 0.9800 ?
C16 H16A . 0.9800 ?
C16 H16B . 0.9800 ?
C16 H16C . 0.9800 ?
C17 C18 . 1.379(5) ?
C17 C22 . 1.395(5) ?
C18 C19 . 1.392(4) ?
C18 H18 . 0.9500 ?
C19 C20 . 1.407(5) ?
C19 C23 . 1.505(5) ?
C20 C21 . 1.383(5) ?
C20 C24 . 1.511(4) ?
C21 C22 . 1.398(4) ?
C21 H21A . 0.9500 ?
C23 H23A . 0.9800 ?
C23 H23B . 0.9800 ?
C23 H23C . 0.9800 ?
C24 H24A . 0.9800 ?
C24 H24B . 0.9800 ?
C24 H24C . 0.9800 ?

loop_
_geom_hbond_atom_site_label_D
_geom_hbond_atom_site_label_H
_geom_hbond_atom_site_label_A
_geom_hbond_site_symmetry_A
_geom_hbond_distance_DH
_geom_hbond_distance_HA
_geom_hbond_distance_DA
_geom_hbond_angle_DHA
O1 H1 Cl1 . 0.85(2) 2.37(2) 3.212(3) 172(4)
O1 H2 Cl1 1_565 0.85(4) 2.82(3) 3.402(3) 128(4)
O1 H2 Cl1 2_555 0.85(4) 2.73(4) 3.331(2) 129(3)
N1 H12 Cl1 1_565 0.88(3) 2.81(3) 3.661(3) 164(3)
N2 H21 Cl1 . 0.87(2) 2.61(3) 3.361(3) 145(3)
N2 H22 N1 . 0.87(4) 2.49(4) 2.810(4) 102(3)
N2 H22 Cl1 2_555 0.87(4) 2.79(4) 3.599(3) 155(3)
N3 H31 N2 . 0.89(2) 2.08(2) 2.927(4) 160(2)
N3 H32 Cl1 1_565 0.89(3) 2.22(3) 3.092(3) 168(2)
N3 H33 Cl2 . 0.89(2) 2.347(19) 3.216(3) 167(2)
N4 H41 Cl2 1_565 0.87(2) 2.38(3) 3.233(3) 165(3)
N4 H42 Cl1 1_565 0.87(3) 2.63(3) 3.434(3) 155(3)
N5 H51 O1 . 0.88(2) 1.88(2) 2.758(3) 172(3)
N5 H52 Cl2 2_645 0.89(2) 2.354(19) 3.242(3) 176(2)
N5 H53 Cl2 . 0.89(2) 2.75(3) 3.176(3) 111(2)
N5 H53 Cl2 2_655 0.89(2) 2.730(19) 3.540(3) 153(2)
N6 H61 Cl2 2_655 0.88(3) 2.71(3) 3.408(3) 138(2)
N6 H62 N1 2_555 0.88(2) 2.45(3) 3.277(5) 156(3)

loop_
_geom_torsion_atom_site_label_1
_geom_torsion_atom_site_label_2
_geom_torsion_atom_site_label_3
_geom_torsion_atom_site_label_4
_geom_torsion_site_symmetry_1
_geom_torsion_site_symmetry_2
_geom_torsion_site_symmetry_3
_geom_torsion_site_symmetry_4
_geom_torsion
_geom_torsion_publ_flag
C6 C1 C2 C3 . . . . -0.9(5) ?
N1 C1 C2 C3 . . . . 174.7(3) ?
C6 C1 C2 N2 . . . . 173.5(3) ?
N1 C1 C2 N2 . . . . -10.9(5) ?
C1 C2 C3 C4 . . . . 1.0(5) ?
N2 C2 C3 C4 . . . . -173.4(3) ?
C2 C3 C4 C5 . . . . -0.3(5) ?
C2 C3 C4 C7 . . . . 179.7(3) ?
C3 C4 C5 C6 . . . . -0.5(5) ?
C7 C4 C5 C6 . . . . 179.5(3) ?
C3 C4 C5 C8 . . . . 178.8(3) ?
C7 C4 C5 C8 . . . . -1.2(5) ?
N1 C1 C6 C5 . . . . -175.3(3) ?
C2 C1 C6 C5 . . . . 0.1(5) ?
C4 C5 C6 C1 . . . . 0.6(5) ?
C8 C5 C6 C1 . . . . -178.8(3) ?
C14 C9 C10 C11 . . . . 0.8(5) ?
N3 C9 C10 C11 . . . . -176.3(3) ?
C9 C10 C11 C12 . . . . -0.3(5) ?
C9 C10 C11 C15 . . . . 178.3(3) ?
C10 C11 C12 C13 . . . . -0.3(5) ?
C15 C11 C12 C13 . . . . -178.9(3) ?
C10 C11 C12 C16 . . . . 178.8(3) ?
C15 C11 C12 C16 . . . . 0.3(5) ?
C11 C12 C13 C14 . . . . 0.5(5) ?
C16 C12 C13 C14 . . . . -178.7(3) ?
C12 C13 C14 N4 . . . . 174.6(3) ?
C12 C13 C14 C9 . . . . 0.0(5) ?
C10 C9 C14 N4 . . . . -175.3(3) ?
N3 C9 C14 N4 . . . . 1.9(5) ?
C10 C9 C14 C13 . . . . -0.6(5) ?
N3 C9 C14 C13 . . . . 176.6(3) ?
C22 C17 C18 C19 . . . . -1.1(5) ?
N5 C17 C18 C19 . . . . -179.3(3) ?
C17 C18 C19 C20 . . . . -1.0(5) ?
C17 C18 C19 C23 . . . . 179.0(3) ?
C18 C19 C20 C21 . . . . 2.0(5) ?
C23 C19 C20 C21 . . . . -178.1(3) ?
C18 C19 C20 C24 . . . . -176.8(3) ?
C23 C19 C20 C24 . . . . 3.2(5) ?
C19 C20 C21 C22 . . . . -0.8(5) ?
C24 C20 C21 C22 . . . . 177.9(3) ?
C18 C17 C22 N6 . . . . -173.9(3) ?
N5 C17 C22 N6 . . . . 4.2(5) ?
C18 C17 C22 C21 . . . . 2.3(5) ?
N5 C17 C22 C21 . . . . -179.6(3) ?
C20 C21 C22 N6 . . . . 174.9(3) ?
C20 C21 C22 C17 . . . . -1.3(5) ?
